data_1540721
loop_
_publ_author_name
'de Camargo, Mariana S.'
'da Silva, Monize M.'
'Correa, Rodrigo S.'
'Vieira, Sara D.'
'Castelli, Silvia'
'D'Anessa, Ilda'
'De Grandis, Rone'
'Varanda, Eliana'
'Deflon, Victor M.'
'Desideri, Alessandro'
'Batista, Alzir A.'

_publ_section_title
;
 Inhibition of human DNA topoisomerase IB by nonmutagenic
 ruthenium(ii)-based compounds with antitumoral activity.
;
_journal_issue 2
_journal_name_full 'Metallomics : integrated biometal science'
_journal_page_first 179
_journal_page_last 192
_journal_paper_doi 10.1039/c5mt00227c
_journal_volume 8
_journal_year 2016
_chemical_formula_moiety 'C43 H40 F6 N3 P3 Ru S'
_chemical_formula_sum 'C43 H40 F6 N3 P3 Ru S'
_chemical_formula_weight 938.82
_chemical_name_systematic
;
 ?
;
_space_group_IT_number 61
_symmetry_cell_setting orthorhombic
_symmetry_space_group_name_Hall '-P 2ac 2ab'
_symmetry_space_group_name_H-M 'P b c a'
_atom_sites_solution_hydrogens geom
_atom_sites_solution_primary direct
_atom_sites_solution_secondary difmap
_audit_creation_method SHELXL-97
_cell_angle_alpha 90.00
_cell_angle_beta 90.00
_cell_angle_gamma 90.00
_cell_formula_units_Z 8
_cell_length_a 18.6608(13)
_cell_length_b 19.9930(15)
_cell_length_c 21.8841(15)
_cell_measurement_reflns_used 9997
_cell_measurement_temperature 296(2)
_cell_measurement_theta_max 24.86
_cell_measurement_theta_min 2.39
_cell_volume 8164.6(10)
_computing_cell_refinement 'Bruker SAINT'
_computing_data_collection 'Bruker APEX2'
_computing_data_reduction 'Bruker SAINT'
_computing_molecular_graphics 'WinGX v1.8.05'
_computing_publication_material 'SHELXL-2013 (Sheldrick 2013)'
_computing_structure_refinement 'SHELXL-97 (Sheldrick, 1997)'
_computing_structure_solution 'SHELXS-97 (Sheldrick 2008)'
_diffrn_ambient_temperature 296(2)
_diffrn_measured_fraction_theta_full 0.995
_diffrn_measured_fraction_theta_max 0.995
_diffrn_measurement_device_type 'Bruker APEX-II CCD'
_diffrn_measurement_method '\f and \w scans'
_diffrn_radiation_monochromator graphite
_diffrn_radiation_source 'fine-focus sealed tube'
_diffrn_radiation_type MoK\a
_diffrn_radiation_wavelength 0.71073
_diffrn_reflns_av_R_equivalents 0.0408
_diffrn_reflns_av_sigmaI/netI 0.0310
_diffrn_reflns_limit_h_max 19
_diffrn_reflns_limit_h_min -22
_diffrn_reflns_limit_k_max 23
_diffrn_reflns_limit_k_min -23
_diffrn_reflns_limit_l_max 26
_diffrn_reflns_limit_l_min -26
_diffrn_reflns_number 43260
_diffrn_reflns_theta_full 25.06
_diffrn_reflns_theta_max 25.06
_diffrn_reflns_theta_min 1.76
_exptl_absorpt_coefficient_mu 0.616
_exptl_absorpt_correction_T_max 0.7452
_exptl_absorpt_correction_T_min 0.7059
_exptl_absorpt_correction_type multi-scan
_exptl_absorpt_process_details
;
SADABS-2012/1 - Bruker AXS area detector scaling and absorption correction
;
_exptl_crystal_colour orange
_exptl_crystal_density_diffrn 1.528
_exptl_crystal_density_method 'not measured'
_exptl_crystal_description block
_exptl_crystal_F_000 3824
_exptl_crystal_size_max 0.19
_exptl_crystal_size_mid 0.13
_exptl_crystal_size_min 0.10
_refine_diff_density_max 0.982
_refine_diff_density_min -0.862
_refine_diff_density_rms 0.079
_refine_ls_extinction_method none
_refine_ls_goodness_of_fit_ref 1.038
_refine_ls_hydrogen_treatment constr
_refine_ls_matrix_type full
_refine_ls_number_parameters 512
_refine_ls_number_reflns 7196
_refine_ls_number_restraints 21
_refine_ls_restrained_S_all 1.043
_refine_ls_R_factor_all 0.0653
_refine_ls_R_factor_gt 0.0445
_refine_ls_shift/su_max 0.002
_refine_ls_shift/su_mean 0.000
_refine_ls_structure_factor_coef Fsqd
_refine_ls_weighting_details 'calc w=1/[\s^2^(Fo^2^)+(0.0559P)^2^+18.5493P] where P=(Fo^2^+2Fc^2^)/3'
_refine_ls_weighting_scheme calc
_refine_ls_wR_factor_gt 0.1127
_refine_ls_wR_factor_ref 0.1292
_reflns_number_gt 5383
_reflns_number_total 7196
_reflns_threshold_expression >2sigma(I)
_cod_data_source_file c5mt00227c1.cif
_cod_data_source_block shelxl
_cod_depositor_comments
;
The following automatic conversions were performed:

'_symmetry_cell_setting' value 'Orthorhombic' changed to
'orthorhombic' according to
/usr/data/users/saulius/crontab/automatic-downloads/rss-feeds/RSC/lib/dictionaries/cif_core.dic
dictionary named 'cif_core.dic' version 2.4.2 from 2011-04-26.

Automatic conversion script
Id: cif_fix_values 4268 2015-11-12 08:31:59Z antanas 

 Adding full bibliography for 1540721--1540722.cif.
;
_cod_original_sg_symbol_H-M Pbca
_cod_database_code 1540721

loop_
_symmetry_equiv_pos_as_xyz
'x, y, z'
'x+1/2, -y+1/2, -z'
'-x, y+1/2, -z+1/2'
'-x+1/2, -y, z+1/2'
'-x, -y, -z'
'-x-1/2, y-1/2, z'
'x, -y-1/2, z-1/2'
'x-1/2, y, -z-1/2'

loop_
_atom_site_label
_atom_site_type_symbol
_atom_site_fract_x
_atom_site_fract_y
_atom_site_fract_z
_atom_site_U_iso_or_equiv
_atom_site_adp_type
_atom_site_occupancy
_atom_site_symmetry_multiplicity
_atom_site_calc_flag
_atom_site_refinement_flags
_atom_site_disorder_assembly
_atom_site_disorder_group
C1 C 0.7336(3) 0.0609(2) 0.89750(18) 0.0411(10) Uani 1 1 d . . .
C2 C 0.6837(3) 0.1013(3) 0.9270(2) 0.0519(12) Uani 1 1 d . . .
H2 H 0.6358 0.0998 0.9152 0.062 Uiso 1 1 calc R . .
C3 C 0.7047(3) 0.1439(3) 0.9741(2) 0.0641(15) Uani 1 1 d . . .
H3 H 0.6710 0.1709 0.9933 0.077 Uiso 1 1 calc R . .
C4 C 0.7747(4) 0.1459(3) 0.9920(2) 0.0682(16) Uani 1 1 d . . .
H4 H 0.7885 0.1740 1.0238 0.082 Uiso 1 1 calc R . .
C5 C 0.8249(3) 0.1067(3) 0.9634(2) 0.0618(14) Uani 1 1 d . . .
H5 H 0.8725 0.1082 0.9758 0.074 Uiso 1 1 calc R . .
C6 C 0.8047(3) 0.0648(2) 0.9161(2) 0.0495(12) Uani 1 1 d . . .
H6 H 0.8391 0.0390 0.8965 0.059 Uiso 1 1 calc R . .
C7 C 0.7637(3) -0.0656(2) 0.84718(19) 0.0425(10) Uani 1 1 d . . .
C8 C 0.7505(3) -0.1095(3) 0.8952(2) 0.0624(14) Uani 1 1 d . . .
H8 H 0.7111 -0.1027 0.9205 0.075 Uiso 1 1 calc R . .
C9 C 0.7957(4) -0.1635(3) 0.9054(3) 0.0774(19) Uani 1 1 d . . .
H9 H 0.7858 -0.1931 0.9370 0.093 Uiso 1 1 calc R . .
C10 C 0.8543(4) -0.1738(3) 0.8697(3) 0.0756(18) Uani 1 1 d . . .
H10 H 0.8850 -0.2094 0.8776 0.091 Uiso 1 1 calc R . .
C11 C 0.8676(3) -0.1313(3) 0.8224(3) 0.0727(17) Uani 1 1 d . . .
H11 H 0.9073 -0.1385 0.7975 0.087 Uiso 1 1 calc R . .
C12 C 0.8226(3) -0.0773(3) 0.8108(2) 0.0565(13) Uani 1 1 d . . .
H12 H 0.8324 -0.0488 0.7783 0.068 Uiso 1 1 calc R . .
C13 C 0.6173(3) -0.0204(2) 0.8597(2) 0.0486(12) Uani 1 1 d . . .
H13A H 0.6198 -0.0302 0.9030 0.058 Uiso 1 1 calc R . .
H13B H 0.5832 0.0157 0.8541 0.058 Uiso 1 1 calc R . .
C14 C 0.5902(3) -0.0828(3) 0.8257(2) 0.0552(13) Uani 1 1 d . . .
H14A H 0.6292 -0.1006 0.8013 0.066 Uiso 1 1 calc R . .
H14B H 0.5775 -0.1165 0.8557 0.066 Uiso 1 1 calc R . .
C15 C 0.5258(3) -0.0715(3) 0.7839(2) 0.0567(13) Uani 1 1 d . . .
H15A H 0.4836 -0.0665 0.8093 0.068 Uiso 1 1 calc R . .
H15B H 0.5191 -0.1114 0.7594 0.068 Uiso 1 1 calc R . .
C16 C 0.5296(2) -0.0114(2) 0.7407(2) 0.0470(11) Uani 1 1 d . . .
H16A H 0.5210 0.0288 0.7644 0.056 Uiso 1 1 calc R . .
H16B H 0.4910 -0.0152 0.7112 0.056 Uiso 1 1 calc R . .
C17 C 0.6279(2) -0.0880(2) 0.67386(19) 0.0411(10) Uani 1 1 d . . .
C18 C 0.6835(3) -0.1269(2) 0.6965(2) 0.0447(11) Uani 1 1 d . . .
H18 H 0.7179 -0.1077 0.7217 0.054 Uiso 1 1 calc R . .
C19 C 0.6882(3) -0.1944(3) 0.6818(2) 0.0558(13) Uani 1 1 d . . .
H19 H 0.7254 -0.2203 0.6972 0.067 Uiso 1 1 calc R . .
C20 C 0.6375(3) -0.2225(2) 0.6443(2) 0.0598(14) Uani 1 1 d . . .
H20 H 0.6408 -0.2676 0.6342 0.072 Uiso 1 1 calc R . .
C21 C 0.5822(3) -0.1849(3) 0.6215(2) 0.0611(14) Uani 1 1 d . . .
H21 H 0.5481 -0.2044 0.5962 0.073 Uiso 1 1 calc R . .
C22 C 0.5773(3) -0.1180(2) 0.6361(2) 0.0540(13) Uani 1 1 d . . .
H22 H 0.5397 -0.0926 0.6206 0.065 Uiso 1 1 calc R . .
C23 C 0.5841(2) 0.0380(2) 0.6267(2) 0.0410(10) Uani 1 1 d . . .
C24 C 0.5323(3) 0.0882(3) 0.6275(2) 0.0517(12) Uani 1 1 d . . .
H24 H 0.5088 0.0984 0.6639 0.062 Uiso 1 1 calc R . .
C25 C 0.5155(3) 0.1229(3) 0.5751(3) 0.0648(15) Uani 1 1 d . . .
H25 H 0.4815 0.1568 0.5764 0.078 Uiso 1 1 calc R . .
C26 C 0.5487(4) 0.1079(3) 0.5207(3) 0.0748(18) Uani 1 1 d . . .
H26 H 0.5373 0.1316 0.4854 0.090 Uiso 1 1 calc R . .
C27 C 0.5985(4) 0.0579(3) 0.5188(2) 0.0689(17) Uani 1 1 d . . .
H27 H 0.6200 0.0470 0.4818 0.083 Uiso 1 1 calc R . .
C28 C 0.6175(3) 0.0230(3) 0.5715(2) 0.0556(13) Uani 1 1 d . . .
H28 H 0.6523 -0.0102 0.5698 0.067 Uiso 1 1 calc R . .
C29 C 0.7790(2) 0.1810(2) 0.81537(19) 0.0414(10) Uani 1 1 d . . .
H29 H 0.7347 0.1872 0.8340 0.050 Uiso 1 1 calc R . .
C30 C 0.8353(3) 0.2216(2) 0.8328(2) 0.0503(12) Uani 1 1 d . . .
H30 H 0.8289 0.2543 0.8625 0.060 Uiso 1 1 calc R . .
C31 C 0.9007(3) 0.2127(3) 0.8055(2) 0.0565(13) Uani 1 1 d . . .
H31 H 0.9398 0.2385 0.8173 0.068 Uiso 1 1 calc R . .
C32 C 0.9078(3) 0.1654(2) 0.7607(2) 0.0498(12) Uani 1 1 d . . .
H32 H 0.9516 0.1596 0.7412 0.060 Uiso 1 1 calc R . .
C33 C 0.8494(2) 0.1260(2) 0.74428(19) 0.0387(10) Uani 1 1 d . . .
C34 C 0.8517(2) 0.0756(2) 0.69547(19) 0.0399(10) Uani 1 1 d . . .
C35 C 0.9089(3) 0.0706(3) 0.6549(2) 0.0510(12) Uani 1 1 d . . .
H35 H 0.9482 0.0988 0.6589 0.061 Uiso 1 1 calc R . .
C36 C 0.9072(3) 0.0239(3) 0.6089(2) 0.0606(14) Uani 1 1 d . . .
H36 H 0.9453 0.0198 0.5818 0.073 Uiso 1 1 calc R . .
C37 C 0.8480(3) -0.0168(3) 0.6037(2) 0.0587(14) Uani 1 1 d . . .
H37 H 0.8454 -0.0488 0.5729 0.070 Uiso 1 1 calc R . .
C38 C 0.7929(3) -0.0094(2) 0.6449(2) 0.0479(12) Uani 1 1 d . . .
H38 H 0.7532 -0.0373 0.6409 0.057 Uiso 1 1 calc R . .
C39 C 0.6345(3) 0.1819(2) 0.7099(2) 0.0484(12) Uani 1 1 d . . .
C40 C 0.7044(3) 0.1633(3) 0.6233(2) 0.0544(13) Uani 1 1 d . . .
H40 H 0.7375 0.1369 0.6026 0.065 Uiso 1 1 calc R . .
C41 C 0.6799(4) 0.2203(3) 0.5963(3) 0.0732(18) Uani 1 1 d . . .
H41 H 0.6949 0.2320 0.5572 0.088 Uiso 1 1 calc R . .
C42 C 0.6326(4) 0.2603(3) 0.6280(3) 0.081(2) Uani 1 1 d . . .
H42 H 0.6163 0.2999 0.6105 0.097 Uiso 1 1 calc R . .
C43 C 0.6092(3) 0.2422(3) 0.6850(3) 0.0648(15) Uani 1 1 d . . .
H43 H 0.5775 0.2692 0.7067 0.078 Uiso 1 1 calc R . .
N1 N 0.78533(18) 0.13311(17) 0.77279(15) 0.0347(8) Uani 1 1 d . . .
N2 N 0.79295(19) 0.03560(18) 0.69038(15) 0.0382(8) Uani 1 1 d . . .
N3 N 0.6822(2) 0.14448(18) 0.67863(16) 0.0421(9) Uani 1 1 d . . .
P31 P 0.9752(5) 0.1638(5) 0.4939(4) 0.0710(9) Uani 0.510(8) 1 d PD A 1
F11 F 0.9311(6) 0.0989(5) 0.4810(5) 0.113(2) Uani 0.510(8) 1 d PD A 1
F21 F 1.0223(6) 0.2295(5) 0.5077(5) 0.113(2) Uani 0.510(8) 1 d PD A 1
F31 F 1.0112(5) 0.1238(5) 0.5483(4) 0.113(2) Uani 0.510(8) 1 d PD A 1
F41 F 0.9371(5) 0.2012(4) 0.4377(4) 0.113(2) Uani 0.510(8) 1 d PD A 1
F51 F 0.9184(5) 0.1837(5) 0.5426(4) 0.113(2) Uani 0.510(8) 1 d PD A 1
F61 F 1.0298(5) 0.1354(5) 0.4452(4) 0.113(2) Uani 0.510(8) 1 d PD A 1
P32 P 0.9740(5) 0.1734(5) 0.4910(4) 0.0710(9) Uani 0.490(8) 1 d PD A 2
F12 F 0.9126(6) 0.1217(5) 0.4808(5) 0.120(2) Uani 0.490(8) 1 d PD A 2
F22 F 1.0435(6) 0.2200(6) 0.5001(6) 0.120(2) Uani 0.490(8) 1 d PD A 2
F32 F 0.9741(6) 0.1651(6) 0.5625(4) 0.120(2) Uani 0.490(8) 1 d PD A 2
F42 F 0.9794(6) 0.1907(5) 0.4198(4) 0.120(2) Uani 0.490(8) 1 d PD A 2
F52 F 0.9209(5) 0.2326(5) 0.4987(4) 0.120(2) Uani 0.490(8) 1 d PD A 2
F62 F 1.0325(5) 0.1172(5) 0.4820(5) 0.120(2) Uani 0.490(8) 1 d PD A 2
P1 P 0.70591(6) 0.00762(6) 0.83327(5) 0.0357(3) Uani 1 1 d . . .
P2 P 0.61455(6) -0.00042(6) 0.69826(5) 0.0367(3) Uani 1 1 d . . .
S1 S 0.61146(6) 0.14267(6) 0.77794(6) 0.0463(3) Uani 1 1 d . . .
Ru1 Ru 0.703106(18) 0.066547(16) 0.742362(14) 0.03153(12) Uani 1 1 d . . .

loop_
_atom_site_aniso_label
_atom_site_aniso_U_11
_atom_site_aniso_U_22
_atom_site_aniso_U_33
_atom_site_aniso_U_23
_atom_site_aniso_U_13
_atom_site_aniso_U_12
C1 0.048(3) 0.043(3) 0.032(2) 0.0033(18) 0.0002(19) 0.001(2)
C2 0.053(3) 0.058(3) 0.045(3) -0.004(2) 0.004(2) 0.001(2)
C3 0.078(4) 0.064(4) 0.050(3) -0.019(3) 0.007(3) 0.000(3)
C4 0.087(5) 0.069(4) 0.049(3) -0.015(3) -0.014(3) -0.010(3)
C5 0.062(3) 0.067(4) 0.057(3) 0.000(3) -0.019(3) -0.008(3)
C6 0.050(3) 0.054(3) 0.044(3) 0.005(2) -0.005(2) 0.003(2)
C7 0.050(3) 0.039(2) 0.039(2) 0.0009(19) -0.004(2) 0.000(2)
C8 0.076(4) 0.054(3) 0.057(3) 0.012(2) -0.002(3) 0.002(3)
C9 0.096(5) 0.057(4) 0.080(4) 0.023(3) -0.022(4) 0.001(4)
C10 0.075(4) 0.048(3) 0.104(5) 0.007(3) -0.023(4) 0.015(3)
C11 0.061(4) 0.072(4) 0.085(4) -0.005(3) -0.002(3) 0.020(3)
C12 0.055(3) 0.057(3) 0.058(3) 0.007(2) 0.001(3) 0.007(3)
C13 0.050(3) 0.057(3) 0.039(2) -0.001(2) 0.008(2) -0.010(2)
C14 0.065(3) 0.053(3) 0.048(3) 0.007(2) 0.008(2) -0.016(3)
C15 0.047(3) 0.067(3) 0.057(3) 0.000(3) 0.005(2) -0.020(3)
C16 0.039(3) 0.052(3) 0.050(3) -0.008(2) 0.002(2) -0.006(2)
C17 0.046(3) 0.036(2) 0.042(2) 0.0001(19) 0.001(2) -0.004(2)
C18 0.046(3) 0.046(3) 0.042(2) 0.004(2) 0.001(2) 0.000(2)
C19 0.066(4) 0.048(3) 0.054(3) 0.006(2) 0.001(3) 0.009(3)
C20 0.082(4) 0.036(3) 0.061(3) -0.003(2) 0.012(3) -0.004(3)
C21 0.070(4) 0.047(3) 0.067(3) -0.011(3) -0.004(3) -0.011(3)
C22 0.051(3) 0.045(3) 0.065(3) -0.010(2) -0.008(3) -0.002(2)
C23 0.041(3) 0.038(2) 0.045(2) -0.0050(19) -0.007(2) -0.003(2)
C24 0.048(3) 0.055(3) 0.052(3) -0.010(2) -0.009(2) 0.005(2)
C25 0.070(4) 0.061(3) 0.063(3) -0.005(3) -0.021(3) 0.018(3)
C26 0.100(5) 0.065(4) 0.059(3) 0.008(3) -0.026(3) 0.012(4)
C27 0.104(5) 0.063(4) 0.039(3) -0.002(2) -0.003(3) 0.009(3)
C28 0.070(4) 0.050(3) 0.046(3) -0.003(2) -0.002(2) 0.009(3)
C29 0.042(3) 0.041(2) 0.041(2) -0.0025(19) 0.000(2) -0.003(2)
C30 0.058(3) 0.038(3) 0.055(3) -0.005(2) -0.006(2) -0.006(2)
C31 0.046(3) 0.050(3) 0.074(3) 0.001(3) -0.010(3) -0.011(2)
C32 0.035(3) 0.051(3) 0.064(3) 0.004(2) -0.001(2) -0.004(2)
C33 0.036(2) 0.039(2) 0.041(2) 0.0107(19) -0.0011(19) -0.002(2)
C34 0.038(3) 0.042(2) 0.039(2) 0.0092(19) 0.0024(19) 0.001(2)
C35 0.043(3) 0.057(3) 0.052(3) 0.008(2) 0.007(2) -0.005(2)
C36 0.055(3) 0.072(4) 0.055(3) 0.001(3) 0.021(3) 0.001(3)
C37 0.066(4) 0.061(3) 0.049(3) -0.008(2) 0.013(3) 0.000(3)
C38 0.052(3) 0.046(3) 0.045(3) -0.007(2) 0.012(2) -0.007(2)
C39 0.045(3) 0.037(2) 0.064(3) -0.003(2) -0.016(2) -0.003(2)
C40 0.069(4) 0.051(3) 0.044(3) 0.008(2) -0.010(2) -0.016(3)
C41 0.102(5) 0.060(4) 0.058(3) 0.020(3) -0.021(3) -0.018(4)
C42 0.099(5) 0.049(3) 0.094(5) 0.025(3) -0.044(4) -0.011(4)
C43 0.063(4) 0.042(3) 0.089(4) 0.000(3) -0.027(3) 0.000(3)
N1 0.035(2) 0.0347(19) 0.0348(17) 0.0029(15) -0.0010(15) -0.0012(16)
N2 0.039(2) 0.039(2) 0.0372(19) 0.0040(15) 0.0045(16) -0.0002(17)
N3 0.049(2) 0.035(2) 0.042(2) 0.0030(16) -0.0079(17) -0.0046(18)
P31 0.0893(13) 0.071(2) 0.0523(10) -0.0113(13) 0.0027(9) -0.0175(14)
F11 0.133(4) 0.106(3) 0.101(3) 0.001(2) 0.015(2) -0.023(3)
F21 0.133(4) 0.106(3) 0.101(3) 0.001(2) 0.015(2) -0.023(3)
F31 0.133(4) 0.106(3) 0.101(3) 0.001(2) 0.015(2) -0.023(3)
F41 0.133(4) 0.106(3) 0.101(3) 0.001(2) 0.015(2) -0.023(3)
F51 0.133(4) 0.106(3) 0.101(3) 0.001(2) 0.015(2) -0.023(3)
F61 0.133(4) 0.106(3) 0.101(3) 0.001(2) 0.015(2) -0.023(3)
P32 0.0893(13) 0.071(2) 0.0523(10) -0.0113(13) 0.0027(9) -0.0175(14)
F12 0.132(4) 0.133(4) 0.096(3) -0.019(3) -0.013(3) -0.019(3)
F22 0.132(4) 0.133(4) 0.096(3) -0.019(3) -0.013(3) -0.019(3)
F32 0.132(4) 0.133(4) 0.096(3) -0.019(3) -0.013(3) -0.019(3)
F42 0.132(4) 0.133(4) 0.096(3) -0.019(3) -0.013(3) -0.019(3)
F52 0.132(4) 0.133(4) 0.096(3) -0.019(3) -0.013(3) -0.019(3)
F62 0.132(4) 0.133(4) 0.096(3) -0.019(3) -0.013(3) -0.019(3)
P1 0.0376(6) 0.0382(6) 0.0314(5) 0.0010(4) 0.0024(5) -0.0026(5)
P2 0.0352(6) 0.0369(6) 0.0380(6) -0.0040(5) -0.0007(5) -0.0018(5)
S1 0.0377(7) 0.0459(7) 0.0552(7) -0.0073(5) 0.0011(5) 0.0036(5)
Ru1 0.0312(2) 0.03223(19) 0.03111(18) -0.00022(13) 0.00140(13) -0.00155(15)

loop_
_atom_type_symbol
_atom_type_description
_atom_type_scat_dispersion_real
_atom_type_scat_dispersion_imag
_atom_type_scat_source
C C 0.0033 0.0016 'International Tables Vol C Tables 4.2.6.8 and 6.1.1.4'
H H 0.0000 0.0000 'International Tables Vol C Tables 4.2.6.8 and 6.1.1.4'
N N 0.0061 0.0033 'International Tables Vol C Tables 4.2.6.8 and 6.1.1.4'
F F 0.0171 0.0103 'International Tables Vol C Tables 4.2.6.8 and 6.1.1.4'
P P 0.1023 0.0942 'International Tables Vol C Tables 4.2.6.8 and 6.1.1.4'
S S 0.1246 0.1234 'International Tables Vol C Tables 4.2.6.8 and 6.1.1.4'
Ru Ru -1.2594 0.8363 'International Tables Vol C Tables 4.2.6.8 and 6.1.1.4'

loop_
_geom_angle_atom_site_label_1
_geom_angle_atom_site_label_2
_geom_angle_atom_site_label_3
_geom_angle
C6 C1 C2 118.0(4)
C6 C1 P1 121.7(4)
C2 C1 P1 120.2(4)
C1 C2 C3 120.6(5)
C1 C2 H2 119.7
C3 C2 H2 119.7
C4 C3 C2 120.1(5)
C4 C3 H3 120.0
C2 C3 H3 120.0
C3 C4 C5 120.2(5)
C3 C4 H4 119.9
C5 C4 H4 119.9
C4 C5 C6 120.1(5)
C4 C5 H5 119.9
C6 C5 H5 119.9
C5 C6 C1 120.9(5)
C5 C6 H6 119.5
C1 C6 H6 119.5
C12 C7 C8 118.1(5)
C12 C7 P1 120.4(4)
C8 C7 P1 121.5(4)
C9 C8 C7 120.3(6)
C9 C8 H8 119.9
C7 C8 H8 119.9
C10 C9 C8 121.0(6)
C10 C9 H9 119.5
C8 C9 H9 119.5
C9 C10 C11 119.3(6)
C9 C10 H10 120.4
C11 C10 H10 120.4
C10 C11 C12 120.8(6)
C10 C11 H11 119.6
C12 C11 H11 119.6
C7 C12 C11 120.6(5)
C7 C12 H12 119.7
C11 C12 H12 119.7
C14 C13 P1 113.0(3)
C14 C13 H13A 109.0
P1 C13 H13A 109.0
C14 C13 H13B 109.0
P1 C13 H13B 109.0
H13A C13 H13B 107.8
C15 C14 C13 115.4(4)
C15 C14 H14A 108.4
C13 C14 H14A 108.4
C15 C14 H14B 108.4
C13 C14 H14B 108.4
H14A C14 H14B 107.5
C14 C15 C16 116.7(4)
C14 C15 H15A 108.1
C16 C15 H15A 108.1
C14 C15 H15B 108.1
C16 C15 H15B 108.1
H15A C15 H15B 107.3
C15 C16 P2 116.2(4)
C15 C16 H16A 108.2
P2 C16 H16A 108.2
C15 C16 H16B 108.2
P2 C16 H16B 108.2
H16A C16 H16B 107.4
C18 C17 C22 118.6(4)
C18 C17 P2 121.9(3)
C22 C17 P2 119.3(4)
C17 C18 C19 120.5(5)
C17 C18 H18 119.7
C19 C18 H18 119.7
C20 C19 C18 119.5(5)
C20 C19 H19 120.2
C18 C19 H19 120.2
C21 C20 C19 120.7(5)
C21 C20 H20 119.6
C19 C20 H20 119.6
C20 C21 C22 119.9(5)
C20 C21 H21 120.1
C22 C21 H21 120.1
C21 C22 C17 120.7(5)
C21 C22 H22 119.6
C17 C22 H22 119.6
C28 C23 C24 118.5(4)
C28 C23 P2 120.8(4)
C24 C23 P2 120.3(4)
C25 C24 C23 120.6(5)
C25 C24 H24 119.7
C23 C24 H24 119.7
C26 C25 C24 120.7(5)
C26 C25 H25 119.7
C24 C25 H25 119.7
C27 C26 C25 119.5(5)
C27 C26 H26 120.3
C25 C26 H26 120.3
C26 C27 C28 121.0(5)
C26 C27 H27 119.5
C28 C27 H27 119.5
C23 C28 C27 119.7(5)
C23 C28 H28 120.1
C27 C28 H28 120.1
N1 C29 C30 122.9(4)
N1 C29 H29 118.5
C30 C29 H29 118.5
C31 C30 C29 118.8(5)
C31 C30 H30 120.6
C29 C30 H30 120.6
C32 C31 C30 119.1(5)
C32 C31 H31 120.4
C30 C31 H31 120.4
C31 C32 C33 120.1(5)
C31 C32 H32 120.0
C33 C32 H32 120.0
N1 C33 C32 120.8(4)
N1 C33 C34 115.6(4)
C32 C33 C34 123.6(4)
N2 C34 C35 121.5(4)
N2 C34 C33 116.0(4)
C35 C34 C33 122.5(4)
C36 C35 C34 120.0(5)
C36 C35 H35 120.0
C34 C35 H35 120.0
C35 C36 C37 118.8(5)
C35 C36 H36 120.6
C37 C36 H36 120.6
C38 C37 C36 118.8(5)
C38 C37 H37 120.6
C36 C37 H37 120.6
N2 C38 C37 123.9(5)
N2 C38 H38 118.1
C37 C38 H38 118.1
N3 C39 C43 120.1(5)
N3 C39 S1 110.3(3)
C43 C39 S1 129.6(5)
N3 C40 C41 121.7(6)
N3 C40 H40 119.1
C41 C40 H40 119.1
C40 C41 C42 118.8(6)
C40 C41 H41 120.6
C42 C41 H41 120.6
C43 C42 C41 120.6(5)
C43 C42 H42 119.7
C41 C42 H42 119.7
C42 C43 C39 118.2(6)
C42 C43 H43 120.9
C39 C43 H43 120.9
C29 N1 C33 118.2(4)
C29 N1 Ru1 126.7(3)
C33 N1 Ru1 115.1(3)
C38 N2 C34 117.1(4)
C38 N2 Ru1 126.4(3)
C34 N2 Ru1 114.9(3)
C40 N3 C39 120.6(4)
C40 N3 Ru1 138.1(4)
C39 N3 Ru1 101.2(3)
F51 P31 F11 88.7(7)
F51 P31 F61 173.7(8)
F11 P31 F61 85.3(7)
F51 P31 F31 84.5(7)
F11 P31 F31 86.6(7)
F61 P31 F31 93.0(7)
F51 P31 F41 95.9(7)
F11 P31 F41 90.8(7)
F61 P31 F41 86.3(7)
F31 P31 F41 177.3(8)
F51 P31 F21 92.0(7)
F11 P31 F21 178.6(9)
F61 P31 F21 93.9(7)
F31 P31 F21 92.3(7)
F41 P31 F21 90.4(7)
F52 P32 F12 92.9(7)
F52 P32 F32 88.5(7)
F12 P32 F32 94.2(7)
F52 P32 F62 175.7(9)
F12 P32 F62 91.1(7)
F32 P32 F62 92.8(8)
F52 P32 F42 88.9(7)
F12 P32 F42 92.8(7)
F32 P32 F42 172.6(9)
F62 P32 F42 89.4(7)
F52 P32 F22 93.4(7)
F12 P32 F22 173.7(9)
F32 P32 F22 86.4(7)
F62 P32 F22 82.6(7)
F42 P32 F22 86.8(7)
C1 P1 C13 100.9(2)
C1 P1 C7 99.8(2)
C13 P1 C7 103.4(2)
C1 P1 Ru1 111.65(14)
C13 P1 Ru1 113.90(16)
C7 P1 Ru1 124.04(15)
C23 P2 C17 101.1(2)
C23 P2 C16 102.3(2)
C17 P2 C16 98.5(2)
C23 P2 Ru1 109.39(15)
C17 P2 Ru1 124.59(15)
C16 P2 Ru1 117.81(15)
C39 S1 Ru1 80.42(17)
N2 Ru1 N3 90.40(14)
N2 Ru1 N1 77.35(13)
N3 Ru1 N1 83.10(13)
N2 Ru1 P1 107.18(10)
N3 Ru1 P1 160.26(11)
N1 Ru1 P1 91.89(9)
N2 Ru1 P2 99.82(10)
N3 Ru1 P2 91.10(10)
N1 Ru1 P2 173.49(9)
P1 Ru1 P2 94.56(4)
N2 Ru1 S1 156.41(10)
N3 Ru1 S1 67.69(11)
N1 Ru1 S1 90.89(10)
P1 Ru1 S1 93.42(4)
P2 Ru1 S1 89.63(4)

loop_
_geom_bond_atom_site_label_1
_geom_bond_atom_site_label_2
_geom_bond_distance
C1 C6 1.390(6)
C1 C2 1.391(6)
C1 P1 1.838(4)
C2 C3 1.393(7)
C2 H2 0.9300
C3 C4 1.366(8)
C3 H3 0.9300
C4 C5 1.372(8)
C4 H4 0.9300
C5 C6 1.383(7)
C5 H5 0.9300
C6 H6 0.9300
C7 C12 1.377(7)
C7 C8 1.391(6)
C7 P1 1.843(5)
C8 C9 1.390(8)
C8 H8 0.9300
C9 C10 1.359(9)
C9 H9 0.9300
C10 C11 1.363(8)
C10 H10 0.9300
C11 C12 1.391(7)
C11 H11 0.9300
C12 H12 0.9300
C13 C14 1.539(6)
C13 P1 1.838(5)
C13 H13A 0.9700
C13 H13B 0.9700
C14 C15 1.526(7)
C14 H14A 0.9700
C14 H14B 0.9700
C15 C16 1.531(7)
C15 H15A 0.9700
C15 H15B 0.9700
C16 P2 1.850(5)
C16 H16A 0.9700
C16 H16B 0.9700
C17 C18 1.389(6)
C17 C22 1.389(6)
C17 P2 1.848(4)
C18 C19 1.389(7)
C18 H18 0.9300
C19 C20 1.372(7)
C19 H19 0.9300
C20 C21 1.371(8)
C20 H20 0.9300
C21 C22 1.379(7)
C21 H21 0.9300
C22 H22 0.9300
C23 C28 1.391(6)
C23 C24 1.393(7)
C23 P2 1.835(4)
C24 C25 1.378(7)
C24 H24 0.9300
C25 C26 1.375(8)
C25 H25 0.9300
C26 C27 1.364(8)
C26 H26 0.9300
C27 C28 1.394(7)
C27 H27 0.9300
C28 H28 0.9300
C29 N1 1.342(5)
C29 C30 1.380(6)
C29 H29 0.9300
C30 C31 1.371(7)
C30 H30 0.9300
C31 C32 1.369(7)
C31 H31 0.9300
C32 C33 1.391(6)
C32 H32 0.9300
C33 N1 1.356(5)
C33 C34 1.469(6)
C34 N2 1.362(5)
C34 C35 1.391(6)
C35 C36 1.373(7)
C35 H35 0.9300
C36 C37 1.376(7)
C36 H36 0.9300
C37 C38 1.376(7)
C37 H37 0.9300
C38 N2 1.343(6)
C38 H38 0.9300
C39 N3 1.350(6)
C39 C43 1.405(7)
C39 S1 1.737(5)
C40 N3 1.335(6)
C40 C41 1.362(7)
C40 H40 0.9300
C41 C42 1.379(9)
C41 H41 0.9300
C42 C43 1.371(9)
C42 H42 0.9300
C43 H43 0.9300
N1 Ru1 2.137(3)
N2 Ru1 2.118(3)
N3 Ru1 2.127(3)
P31 F51 1.555(11)
P31 F11 1.562(10)
P31 F61 1.579(11)
P31 F31 1.582(11)
P31 F41 1.606(11)
P31 F21 1.609(10)
P32 F52 1.555(12)
P32 F12 1.560(11)
P32 F32 1.573(11)
P32 F62 1.578(11)
P32 F42 1.600(11)
P32 F22 1.609(11)
P1 Ru1 2.3128(11)
P2 Ru1 2.3356(11)
S1 Ru1 2.4181(12)
